data_1527747
loop_
_publ_author_name
'MacGillavry, C.H.'
'Panthaleon van Eck, C.L.'

_publ_section_title
;
 The crystal structure of sodium and ammonium iodate
;
_journal_name_full
;
Recueil des Travaux Chimiques des Pays-Bas et de la Belgique
;
_journal_page_first 729
_journal_page_last 736
_journal_volume 62
_journal_year 1943
_chemical_formula_sum 'I Na O3'
_chemical_name_systematic 'Na I O3'
_space_group_IT_number 62
_symmetry_space_group_name_Hall '-P 2c 2ab'
_symmetry_space_group_name_H-M 'P b n m'
_cell_angle_alpha 90
_cell_angle_beta 90
_cell_angle_gamma 90
_cell_formula_units_Z 4
_cell_length_a 5.74
_cell_length_b 6.37
_cell_length_c 8.11
_cell_volume 296.532
_citation_journal_id_ASTM RTCPA3
_cod_data_source_file MacGillavry_RTCPA3_1943_1534.cif
_cod_data_source_block I1Na1O3
_cod_original_cell_volume 296.5324
_cod_original_sg_symbol_Hall '-P 2ac 2n (z,x,y)'
_cod_original_formula_sum 'I1 Na1 O3'
_cod_database_code 1527747

loop_
_symmetry_equiv_pos_as_xyz
x,y,z
x+1/2,-y+1/2,-z
-x+1/2,y+1/2,-z+1/2
-x,-y,z+1/2
-x,-y,-z
-x-1/2,y-1/2,z
x-1/2,-y-1/2,z-1/2
x,y,-z-1/2

loop_
_atom_site_label
_atom_site_type_symbol
_atom_site_fract_x
_atom_site_fract_y
_atom_site_fract_z
_atom_site_occupancy
_atom_site_U_iso_or_equiv
O1 O-2 0.715 0.11 0.25 1 0.0
I1 I+5 0.008 0.013 0.25 1 0.0
O2 O-2 0.14 0.16 0.08 1 0.0
Na1 Na+1 0.5 0 0 1 0.0
